data_4109418
loop_
_publ_author_name
'Margarita G\'omez'
'Margarita Paneque'
'Manuel L. Poveda'
'Eleuterio Alvarez'

_publ_section_title
;
 Transition Metal Migration upon Attempting the Wolff Rearrangement of an
 Ir(III) Five-Membered Metallacycle
;
_journal_name_full 'Journal of the American Chemical Society'
_journal_page_first 6092
_journal_page_last 6093
_journal_paper_doi 10.1021/ja070360n
_journal_volume 129
_journal_year 2007
_chemical_formula_moiety 'C18 H24 B Ir N6 O3, C7 H8'
_chemical_formula_sum 'C25 H32 B Ir N6 O3'
_chemical_formula_weight 667.58
_chemical_name_systematic
; 
 ? 
;
_space_group_IT_number 4
_symmetry_cell_setting monoclinic
_symmetry_space_group_name_Hall 'P 2yb'
_symmetry_space_group_name_H-M 'P 1 21 1'
_atom_sites_solution_hydrogens geom
_atom_sites_solution_primary direct
_atom_sites_solution_secondary difmap
_audit_creation_method SHELXL-97
_cell_angle_alpha 90.00
_cell_angle_beta 99.1630(10)
_cell_angle_gamma 90.00
_cell_formula_units_Z 4
_cell_length_a 9.8412(2)
_cell_length_b 17.0571(3)
_cell_length_c 15.9482(4)
_cell_measurement_reflns_used 7617
_cell_measurement_temperature 100(2)
_cell_measurement_theta_max 27.07
_cell_measurement_theta_min 2.85
_cell_volume 2642.94(10)
_computing_cell_refinement 'SAINT+ v. 7.06 a (Bruker AXS, 2003)'
_computing_data_collection 'APEX-W2K-NT v. 1.0 (Bruker AXS, 2004)'
_computing_data_reduction 'SAINT+ v. 7.06 a (Bruker AXS, 2001)'
_computing_molecular_graphics 'XP, SHELXTL v. 6.10 (Bruker, 2000)'
_computing_publication_material 'XCIF, SHELXTL v. 6.12 (Bruker, 2001)'
_computing_structure_refinement 'SHELXL-97 (Sheldrick, 1997)'
_computing_structure_solution 'SHELXS-97 (Sheldrick, 1990)'
_diffrn_ambient_temperature 100(2)
_diffrn_detector_area_resol_mean 8.26
_diffrn_measured_fraction_theta_full 0.995
_diffrn_measured_fraction_theta_max 0.995
_diffrn_measurement_device_type 'Bruker-Nonius X8kappa APEX II CCD system'
_diffrn_measurement_method '\w rotations with narrow frames'
_diffrn_radiation_monochromator graphite
_diffrn_radiation_source 'fine-focus sealed tube'
_diffrn_radiation_type MoK\a
_diffrn_radiation_wavelength 0.71073
_diffrn_reflns_av_R_equivalents 0.0410
_diffrn_reflns_av_sigmaI/netI 0.0729
_diffrn_reflns_limit_h_max 14
_diffrn_reflns_limit_h_min -14
_diffrn_reflns_limit_k_max 24
_diffrn_reflns_limit_k_min -23
_diffrn_reflns_limit_l_max 22
_diffrn_reflns_limit_l_min -22
_diffrn_reflns_number 29102
_diffrn_reflns_theta_full 30.52
_diffrn_reflns_theta_max 30.52
_diffrn_reflns_theta_min 3.06
_diffrn_standards_decay_% 0
_exptl_absorpt_coefficient_mu 5.090
_exptl_absorpt_correction_T_max 0.6663
_exptl_absorpt_correction_T_min 0.5154
_exptl_absorpt_correction_type multi-scan
_exptl_absorpt_process_details
;
 SADABS: Area-Detector Absorption Correction. Bruker-AXS 
 within SAINT+ package, v. 6.22 (2001).
;
_exptl_crystal_colour colourless
_exptl_crystal_density_diffrn 1.678
_exptl_crystal_description plate
_exptl_crystal_F_000 1320
_exptl_crystal_size_max 0.14
_exptl_crystal_size_mid 0.11
_exptl_crystal_size_min 0.08
_refine_diff_density_max 4.659
_refine_diff_density_min -2.192
_refine_diff_density_rms 0.179
_refine_ls_abs_structure_details 'Flack H D (1983), Acta Cryst. A39, 876-881'
_refine_ls_abs_structure_Flack 0.176(9)
_refine_ls_extinction_method none
_refine_ls_goodness_of_fit_ref 1.010
_refine_ls_hydrogen_treatment constr
_refine_ls_matrix_type full
_refine_ls_number_parameters 650
_refine_ls_number_reflns 14564
_refine_ls_number_restraints 127
_refine_ls_restrained_S_all 1.008
_refine_ls_R_factor_all 0.0594
_refine_ls_R_factor_gt 0.0462
_refine_ls_shift/su_max 0.002
_refine_ls_shift/su_mean 0.000
_refine_ls_structure_factor_coef Fsqd
_refine_ls_weighting_details 'calc w=1/[\s^2^(Fo^2^)+(0.0549P)^2^+0.0000P] where P=(Fo^2^+2Fc^2^)/3'
_refine_ls_weighting_scheme calc
_refine_ls_wR_factor_gt 0.1010
_refine_ls_wR_factor_ref 0.1062
_reflns_number_gt 12393
_reflns_number_total 14564
_reflns_threshold_expression >2sigma(I)
_cod_data_source_file ja070360nsi20070117_122241.cif
_cod_data_source_block 7
_cod_database_code 4109418

loop_
_symmetry_equiv_pos_as_xyz
'x, y, z'
'-x, y+1/2, -z'

loop_
_atom_site_label
_atom_site_type_symbol
_atom_site_fract_x
_atom_site_fract_y
_atom_site_fract_z
_atom_site_U_iso_or_equiv
_atom_site_adp_type
_atom_site_occupancy
_atom_site_symmetry_multiplicity
_atom_site_calc_flag
_atom_site_refinement_flags
Ir1 Ir 0.71593(3) 1.052771(14) 0.144892(15) 0.02188(6) Uani 1 1 d .
O1 O 0.7352(6) 1.1315(3) 0.0485(4) 0.0340(13) Uani 1 1 d .
O2 O 0.8355(7) 1.2487(3) 0.0745(4) 0.0424(14) Uani 1 1 d .
O3 O 0.4746(7) 1.1463(4) 0.1746(5) 0.0537(18) Uani 1 1 d .
N1 N 0.7256(6) 0.9840(3) 0.2520(4) 0.0210(12) Uani 1 1 d .
N2 N 0.7404(6) 0.9041(4) 0.2439(4) 0.0236(12) Uani 1 1 d .
N3 N 0.5910(6) 0.9624(4) 0.0779(4) 0.0230(12) Uani 1 1 d .
N4 N 0.6214(6) 0.8863(4) 0.0948(4) 0.0243(12) Uani 1 1 d .
N5 N 0.8824(6) 0.9863(4) 0.1126(4) 0.0248(13) Uani 1 1 d .
N6 N 0.8774(6) 0.9061(4) 0.1236(4) 0.0267(13) Uani 1 1 d .
C1 C 0.7186(7) 0.9997(5) 0.3337(5) 0.0280(16) Uani 1 1 d .
C2 C 0.7308(8) 0.9283(5) 0.3785(5) 0.0317(18) Uani 1 1 d .
H2 H 0.7311 0.9215 0.4377 0.038 Uiso 1 1 d R
C3 C 0.7428(7) 0.8712(4) 0.3206(4) 0.0249(15) Uani 1 1 d .
C4 C 0.7036(10) 1.0803(5) 0.3671(5) 0.040(2) Uani 1 1 d .
H4A H 0.7886 1.1099 0.3657 0.061 Uiso 1 1 d R
H4B H 0.6857 1.0773 0.4257 0.061 Uiso 1 1 d R
H4C H 0.6267 1.1069 0.3317 0.061 Uiso 1 1 d R
C5 C 0.7615(10) 0.7841(5) 0.3355(5) 0.040(2) Uani 1 1 d .
H5A H 0.6886 0.7558 0.2986 0.060 Uiso 1 1 d R
H5B H 0.7565 0.7722 0.3950 0.060 Uiso 1 1 d R
H5C H 0.8514 0.7680 0.3224 0.060 Uiso 1 1 d R
C6 C 0.4774(7) 0.9638(5) 0.0188(5) 0.0283(15) Uani 1 1 d .
C7 C 0.4369(8) 0.8857(4) -0.0014(5) 0.0325(16) Uani 1 1 d .
H7 H 0.3594 0.8694 -0.0409 0.039 Uiso 1 1 d R
C8 C 0.5280(8) 0.8396(4) 0.0463(5) 0.0302(16) Uani 1 1 d .
C9 C 0.4150(8) 1.0387(5) -0.0169(5) 0.0403(19) Uani 1 1 d .
H9A H 0.3614 1.0620 0.0235 0.060 Uiso 1 1 d R
H9B H 0.3545 1.0283 -0.0707 0.060 Uiso 1 1 d R
H9C H 0.4880 1.0750 -0.0267 0.060 Uiso 1 1 d R
C10 C 0.5383(10) 0.7506(5) 0.0499(5) 0.042(2) Uani 1 1 d .
H10A H 0.4497 0.7277 0.0250 0.063 Uiso 1 1 d R
H10B H 0.5618 0.7338 0.1092 0.063 Uiso 1 1 d R
H10C H 0.6098 0.7330 0.0180 0.063 Uiso 1 1 d R
C11 C 0.9938(8) 1.0000(5) 0.0740(5) 0.0325(17) Uani 1 1 d .
C12 C 1.0557(9) 0.9288(5) 0.0621(5) 0.040(2) Uani 1 1 d .
H12 H 1.1363 0.9214 0.0372 0.048 Uiso 1 1 d R
C13 C 0.9800(7) 0.8709(5) 0.0926(4) 0.0317(17) Uani 1 1 d .
C14 C 1.0402(10) 1.0790(5) 0.0481(7) 0.050(2) Uani 1 1 d .
H14A H 0.9669 1.1031 0.0075 0.076 Uiso 1 1 d R
H14B H 1.1230 1.0732 0.0217 0.076 Uiso 1 1 d R
H14C H 1.0609 1.1124 0.0986 0.076 Uiso 1 1 d R
C15 C 1.0038(10) 0.7849(5) 0.0957(6) 0.045(2) Uani 1 1 d .
H15A H 1.0291 0.7683 0.1550 0.068 Uiso 1 1 d R
H15B H 1.0783 0.7718 0.0641 0.068 Uiso 1 1 d R
H15C H 0.9193 0.7580 0.0702 0.068 Uiso 1 1 d R
C16 C 0.8081(9) 1.1848(5) 0.0983(5) 0.0371(18) Uani 1 1 d .
C17 C 0.8413(10) 1.1473(5) 0.1863(5) 0.039(2) Uani 1 1 d .
H17A H 0.8076 1.1784 0.2312 0.047 Uiso 1 1 d R
H17B H 0.9395 1.1334 0.2033 0.047 Uiso 1 1 d R
C18 C 0.5661(9) 1.1095(5) 0.1668(5) 0.0310(17) Uani 1 1 d .
B1 B 0.7515(7) 0.8602(10) 0.1559(4) 0.0239(17) Uani 1 1 d U
H1B H 0.7644 0.8021 0.1609 0.029 Uiso 1 1 d R
Ir2 Ir 0.74594(3) 0.858446(15) 0.646761(17) 0.02874(8) Uani 1 1 d .
O4 O 0.7916(6) 0.7885(3) 0.5510(4) 0.0364(13) Uani 1 1 d .
O5 O 0.9478(10) 0.6900(5) 0.5726(5) 0.077(3) Uani 1 1 d .
O6 O 0.5495(9) 0.7348(4) 0.6825(5) 0.065(2) Uani 1 1 d .
N7 N 0.5833(6) 0.9279(3) 0.5799(4) 0.0247(13) Uani 1 1 d .
N8 N 0.5793(7) 1.0065(4) 0.5963(4) 0.0321(15) Uani 1 1 d .
N9 N 0.7320(7) 0.9238(4) 0.7525(4) 0.0301(15) Uani 1 1 d .
N10 N 0.7117(7) 1.0032(4) 0.7444(4) 0.0310(14) Uani 1 1 d .
N11 N 0.8737(7) 0.9486(5) 0.6108(4) 0.0333(16) Uani 1 1 d .
N12 N 0.8326(6) 1.0240(4) 0.6199(4) 0.0331(15) Uani 1 1 d .
C19 C 0.4761(8) 0.9103(5) 0.5195(5) 0.0353(18) Uani 1 1 d .
C20 C 0.4016(9) 0.9795(5) 0.4957(5) 0.0354(18) Uani 1 1 d .
H20 H 0.3213 0.9845 0.4543 0.042 Uiso 1 1 d R
C21 C 0.4694(8) 1.0381(5) 0.5454(5) 0.0359(18) Uani 1 1 d .
C22 C 0.4501(10) 0.8304(5) 0.4867(6) 0.047(2) Uani 1 1 d .
H22A H 0.5378 0.8030 0.4871 0.071 Uiso 1 1 d R
H22B H 0.4001 0.8325 0.4284 0.071 Uiso 1 1 d R
H22C H 0.3947 0.8021 0.5227 0.071 Uiso 1 1 d R
C23 C 0.4332(11) 1.1232(5) 0.5456(7) 0.052(2) Uani 1 1 d .
H23A H 0.4424 1.1421 0.6042 0.078 Uiso 1 1 d R
H23B H 0.3383 1.1308 0.5172 0.078 Uiso 1 1 d R
H23C H 0.4960 1.1524 0.5152 0.078 Uiso 1 1 d R
C24 C 0.7434(8) 0.9072(5) 0.8356(5) 0.0329(18) Uani 1 1 d .
C25 C 0.7252(9) 0.9754(5) 0.8799(6) 0.040(2) Uani 1 1 d .
H25 H 0.7249 0.9795 0.9392 0.048 Uiso 1 1 d R
C26 C 0.7064(9) 1.0357(5) 0.8222(5) 0.038(2) Uani 1 1 d .
C27 C 0.7725(11) 0.8268(6) 0.8716(6) 0.048(2) Uani 1 1 d .
H27A H 0.7150 0.7886 0.8363 0.072 Uiso 1 1 d R
H27B H 0.7518 0.8248 0.9297 0.072 Uiso 1 1 d R
H27C H 0.8698 0.8142 0.8722 0.072 Uiso 1 1 d R
C28 C 0.6846(12) 1.1214(6) 0.8336(6) 0.052(3) Uani 1 1 d .
H28A H 0.7535 1.1514 0.8090 0.078 Uiso 1 1 d R
H28B H 0.6929 1.1334 0.8943 0.078 Uiso 1 1 d R
H28C H 0.5923 1.1357 0.8050 0.078 Uiso 1 1 d R
C29 C 0.9869(9) 0.9532(6) 0.5718(5) 0.040(2) Uani 1 1 d .
C30 C 1.0122(9) 1.0310(6) 0.5558(5) 0.043(2) Uani 1 1 d .
H30 H 1.0847 1.0509 0.5291 0.051 Uiso 1 1 d R
C31 C 0.9131(9) 1.0748(5) 0.5872(5) 0.038(2) Uani 1 1 d .
C32 C 1.0656(10) 0.8852(6) 0.5471(6) 0.051(2) Uani 1 1 d .
H32A H 1.0943 0.8522 0.5971 0.076 Uiso 1 1 d R
H32B H 1.1471 0.9034 0.5246 0.076 Uiso 1 1 d R
H32C H 1.0069 0.8546 0.5035 0.076 Uiso 1 1 d R
C33 C 0.8914(13) 1.1638(6) 0.5879(7) 0.062(3) Uani 1 1 d .
H33A H 0.7966 1.1764 0.5624 0.074 Uiso 1 1 d R
H33B H 0.9555 1.1893 0.5554 0.074 Uiso 1 1 d R
H33C H 0.9086 1.1827 0.6467 0.074 Uiso 1 1 d R
C34 C 0.8859(11) 0.7462(6) 0.5973(6) 0.048(2) Uani 1 1 d .
C35 C 0.9080(10) 0.7828(6) 0.6866(6) 0.046(2) Uani 1 1 d .
H35A H 0.9976 0.8097 0.7021 0.055 Uiso 1 1 d R
H35B H 0.8907 0.7464 0.7320 0.055 Uiso 1 1 d R
C36 C 0.6252(9) 0.7828(5) 0.6712(5) 0.0350(18) Uani 1 1 d .
B2 B 0.7100(5) 1.0448(6) 0.6517(3) 0.0059(14) Uani 1 1 d U
H2B H 0.7001 1.1030 0.6554 0.027 Uiso 1 1 d R
C37 C 0.2765(10) 0.9033(6) 0.2655(6) 0.049(2) Uani 1 1 d U
C38 C 0.3222(11) 0.9791(7) 0.2545(7) 0.055(2) Uani 1 1 d U
H38 H 0.4021 0.9876 0.2292 0.066 Uiso 1 1 d R
C39 C 0.2524(12) 1.0425(7) 0.2815(7) 0.064(2) Uani 1 1 d U
H39 H 0.2857 1.0941 0.2746 0.076 Uiso 1 1 d R
C40 C 0.1355(12) 1.0321(7) 0.3152(6) 0.060(2) Uani 1 1 d U
H40 H 0.0881 1.0763 0.3325 0.071 Uiso 1 1 d R
C41 C 0.0893(10) 0.9604(7) 0.3246(6) 0.054(2) Uani 1 1 d U
H41 H 0.0079 0.9535 0.3487 0.065 Uiso 1 1 d R
C42 C 0.1572(9) 0.8946(6) 0.3009(5) 0.0468(18) Uani 1 1 d U
H42 H 0.1233 0.8435 0.3090 0.056 Uiso 1 1 d R
C43 C 0.3529(13) 0.8344(7) 0.2375(8) 0.071(3) Uani 1 1 d U
H43A H 0.3384 0.7881 0.2713 0.077 Uiso 1 1 d R
H43B H 0.4511 0.8474 0.2459 0.077 Uiso 1 1 d R
H43C H 0.3207 0.8235 0.1773 0.077 Uiso 1 1 d R
C44 C 0.7274(11) 0.4380(7) 0.2261(7) 0.057(2) Uani 1 1 d U
C45 C 0.6887(14) 0.5071(9) 0.2535(8) 0.076(3) Uani 1 1 d U
H45 H 0.6098 0.5108 0.2807 0.071 Uiso 1 1 d R
C46 C 0.7690(19) 0.5761(9) 0.2410(10) 0.097(4) Uani 1 1 d U
H46 H 0.7416 0.6258 0.2595 0.096 Uiso 1 1 d R
C47 C 0.8798(16) 0.5690(9) 0.2013(9) 0.086(3) Uani 1 1 d U
H47 H 0.9315 0.6147 0.1934 0.083 Uiso 1 1 d R
C48 C 0.9177(12) 0.4988(9) 0.1743(8) 0.072(3) Uani 1 1 d U
H48 H 0.9956 0.4943 0.1463 0.076 Uiso 1 1 d R
C49 C 0.8405(10) 0.4338(7) 0.1886(6) 0.054(2) Uani 1 1 d U
H49 H 0.8683 0.3838 0.1712 0.064 Uiso 1 1 d R
C50 C 0.6473(16) 0.3658(10) 0.2404(9) 0.098(4) Uani 1 1 d U
H50A H 0.7019 0.3186 0.2348 0.097 Uiso 1 1 d R
H50B H 0.5631 0.3644 0.1983 0.097 Uiso 1 1 d R
H50C H 0.6229 0.3679 0.2976 0.097 Uiso 1 1 d R

loop_
_atom_site_aniso_label
_atom_site_aniso_U_11
_atom_site_aniso_U_22
_atom_site_aniso_U_33
_atom_site_aniso_U_23
_atom_site_aniso_U_13
_atom_site_aniso_U_12
Ir1 0.02647(11) 0.02146(12) 0.01836(13) -0.00024(11) 0.00559(8) -0.00007(11)
O1 0.041(3) 0.036(3) 0.025(3) 0.003(2) 0.006(2) -0.002(2)
O2 0.054(4) 0.026(3) 0.050(4) 0.005(3) 0.018(3) -0.011(3)
O3 0.056(4) 0.044(4) 0.069(5) -0.003(3) 0.032(4) 0.022(3)
N1 0.025(3) 0.021(3) 0.016(3) -0.002(2) 0.003(2) 0.000(2)
N2 0.028(3) 0.024(3) 0.019(3) 0.006(2) 0.007(2) 0.000(2)
N3 0.027(3) 0.024(3) 0.018(3) -0.002(2) 0.006(2) -0.002(2)
N4 0.031(3) 0.026(3) 0.016(3) 0.000(2) 0.004(2) -0.003(2)
N5 0.023(3) 0.028(3) 0.023(3) 0.006(2) 0.004(2) 0.003(2)
N6 0.029(3) 0.031(3) 0.021(3) 0.000(3) 0.008(2) 0.005(2)
C1 0.023(3) 0.037(4) 0.024(4) -0.003(3) 0.006(3) 0.003(3)
C2 0.033(4) 0.045(5) 0.018(4) 0.004(3) 0.008(3) 0.000(3)
C3 0.026(3) 0.033(4) 0.017(3) 0.001(3) 0.007(2) -0.002(3)
C4 0.060(5) 0.041(5) 0.023(4) -0.007(3) 0.013(4) 0.006(4)
C5 0.068(6) 0.027(4) 0.027(4) 0.009(3) 0.015(4) 0.004(4)
C6 0.022(3) 0.040(4) 0.023(4) -0.007(3) 0.003(3) -0.001(3)
C7 0.030(4) 0.030(4) 0.037(4) -0.004(3) 0.007(3) -0.006(3)
C8 0.039(4) 0.030(4) 0.023(4) -0.006(3) 0.010(3) -0.007(3)
C9 0.031(4) 0.045(5) 0.041(5) -0.002(4) -0.007(3) -0.001(3)
C10 0.060(6) 0.026(4) 0.037(5) -0.001(4) -0.003(4) -0.010(4)
C11 0.023(3) 0.047(5) 0.028(4) 0.001(3) 0.004(3) 0.000(3)
C12 0.037(4) 0.053(5) 0.035(4) 0.001(4) 0.020(4) 0.009(4)
C13 0.031(3) 0.044(5) 0.021(3) 0.007(3) 0.008(3) 0.012(3)
C14 0.043(5) 0.048(5) 0.068(6) 0.007(4) 0.032(5) -0.006(4)
C15 0.053(5) 0.048(5) 0.038(5) -0.002(4) 0.018(4) 0.016(4)
C16 0.033(4) 0.044(5) 0.035(4) 0.000(4) 0.011(3) 0.000(4)
C17 0.051(5) 0.035(4) 0.034(5) -0.008(4) 0.014(4) -0.013(4)
C18 0.040(4) 0.030(4) 0.023(4) 0.005(3) 0.003(3) 0.004(3)
B1 0.019(3) 0.041(5) 0.016(3) 0.018(4) 0.009(2) 0.017(3)
Ir2 0.04040(15) 0.02772(16) 0.01962(15) 0.00263(12) 0.00944(11) 0.00545(13)
O4 0.049(3) 0.033(3) 0.027(3) -0.004(2) 0.007(3) 0.011(2)
O5 0.109(7) 0.061(5) 0.068(5) 0.007(4) 0.040(5) 0.033(5)
O6 0.083(6) 0.046(4) 0.069(5) 0.015(4) 0.023(4) -0.011(4)
N7 0.032(3) 0.018(3) 0.025(3) 0.000(2) 0.009(3) -0.005(2)
N8 0.039(4) 0.028(3) 0.033(4) 0.005(3) 0.019(3) 0.002(3)
N9 0.033(3) 0.040(4) 0.018(3) 0.005(3) 0.008(3) 0.002(3)
N10 0.045(4) 0.029(3) 0.020(3) -0.002(3) 0.010(3) 0.003(3)
N11 0.033(3) 0.051(4) 0.018(3) -0.001(3) 0.009(3) 0.002(3)
N12 0.027(3) 0.044(4) 0.032(4) -0.016(3) 0.015(3) -0.004(3)
C19 0.030(4) 0.048(5) 0.028(4) 0.004(4) 0.006(3) 0.000(3)
C20 0.035(4) 0.038(4) 0.034(4) 0.009(4) 0.009(3) 0.004(3)
C21 0.041(4) 0.032(5) 0.037(4) 0.009(3) 0.012(3) 0.005(3)
C22 0.049(5) 0.046(5) 0.043(5) -0.004(4) -0.003(4) -0.012(4)
C23 0.063(6) 0.038(5) 0.054(6) 0.005(4) 0.007(5) 0.015(4)
C24 0.035(4) 0.042(5) 0.022(4) 0.003(3) 0.007(3) -0.001(3)
C25 0.040(4) 0.055(6) 0.030(5) -0.005(4) 0.021(4) -0.003(4)
C26 0.041(4) 0.050(6) 0.027(4) -0.018(4) 0.015(3) -0.007(3)
C27 0.064(6) 0.055(6) 0.026(4) 0.008(4) 0.008(4) 0.002(4)
C28 0.066(7) 0.052(6) 0.038(5) -0.022(4) 0.008(5) 0.000(5)
C29 0.033(4) 0.064(6) 0.023(4) 0.002(4) 0.010(3) -0.003(4)
C30 0.035(4) 0.066(6) 0.029(4) -0.010(4) 0.010(3) -0.016(4)
C31 0.040(4) 0.046(5) 0.027(4) -0.011(3) 0.006(3) -0.022(3)
C32 0.041(5) 0.062(6) 0.056(6) 0.002(5) 0.027(4) 0.004(4)
C33 0.092(9) 0.049(6) 0.053(6) -0.019(5) 0.032(6) -0.036(6)
C34 0.062(6) 0.038(5) 0.052(6) 0.003(4) 0.029(5) 0.019(4)
C35 0.042(5) 0.052(6) 0.044(5) 0.015(4) 0.012(4) 0.018(4)
C36 0.045(5) 0.031(4) 0.029(4) 0.006(3) 0.006(3) -0.005(3)
B2 0.029(2) 0.015(4) 0.018(2) -0.005(2) -0.0018(17) 0.008(2)
C37 0.044(4) 0.062(4) 0.043(5) -0.001(4) 0.012(4) -0.010(3)
C38 0.049(5) 0.070(4) 0.048(5) 0.001(5) 0.008(4) -0.018(4)
C39 0.079(6) 0.057(4) 0.052(6) 0.000(5) 0.002(4) -0.015(4)
C40 0.065(5) 0.077(5) 0.032(4) -0.011(5) -0.007(4) 0.010(4)
C41 0.035(4) 0.093(6) 0.034(5) -0.005(5) 0.005(3) -0.001(4)
C42 0.038(4) 0.069(4) 0.032(4) 0.002(4) 0.002(3) -0.012(3)
C43 0.070(7) 0.084(6) 0.059(7) -0.013(6) 0.010(6) 0.015(6)
C44 0.048(5) 0.080(5) 0.046(5) 0.000(5) 0.011(4) 0.000(4)
C45 0.074(7) 0.110(6) 0.048(6) -0.006(6) 0.021(5) 0.037(5)
C46 0.125(9) 0.075(6) 0.081(8) -0.030(6) -0.009(7) 0.023(6)
C47 0.088(7) 0.084(6) 0.073(8) 0.006(6) -0.028(5) -0.026(6)
C48 0.041(5) 0.109(7) 0.065(7) 0.014(6) 0.005(5) -0.004(5)
C49 0.045(5) 0.077(5) 0.040(5) -0.008(5) 0.009(4) 0.011(4)
C50 0.096(9) 0.128(8) 0.068(8) 0.027(8) 0.007(7) -0.040(8)

loop_
_atom_type_symbol
_atom_type_description
_atom_type_scat_dispersion_real
_atom_type_scat_dispersion_imag
_atom_type_scat_source
C C 0.0033 0.0016 'International Tables Vol C Tables 4.2.6.8 and 6.1.1.4'
H H 0.0000 0.0000 'International Tables Vol C Tables 4.2.6.8 and 6.1.1.4'
B B 0.0013 0.0007 'International Tables Vol C Tables 4.2.6.8 and 6.1.1.4'
N N 0.0061 0.0033 'International Tables Vol C Tables 4.2.6.8 and 6.1.1.4'
O O 0.0106 0.0060 'International Tables Vol C Tables 4.2.6.8 and 6.1.1.4'
Ir Ir -1.4442 7.9887 'International Tables Vol C Tables 4.2.6.8 and 6.1.1.4'

loop_
_geom_angle_atom_site_label_1
_geom_angle_atom_site_label_2
_geom_angle_atom_site_label_3
_geom_angle
C18 Ir1 N1 94.3(3)
C18 Ir1 O1 88.3(3)
N1 Ir1 O1 170.2(2)
C18 Ir1 C17 89.1(4)
N1 Ir1 C17 103.4(3)
O1 Ir1 C17 67.2(3)
C18 Ir1 N5 176.8(3)
N1 Ir1 N5 87.8(2)
O1 Ir1 N5 90.1(2)
C17 Ir1 N5 92.9(3)
C18 Ir1 N3 93.4(3)
N1 Ir1 N3 87.2(2)
O1 Ir1 N3 102.0(2)
C17 Ir1 N3 168.9(3)
N5 Ir1 N3 84.2(2)
C16 O1 Ir1 95.9(5)
C1 N1 N2 108.1(6)
C1 N1 Ir1 133.5(5)
N2 N1 Ir1 118.4(4)
C3 N2 N1 108.3(6)
C3 N2 B1 127.3(7)
N1 N2 B1 124.4(7)
C6 N3 N4 106.9(6)
C6 N3 Ir1 133.1(5)
N4 N3 Ir1 120.0(5)
N3 N4 C8 109.9(6)
N3 N4 B1 122.5(8)
C8 N4 B1 127.4(8)
C11 N5 N6 105.9(6)
C11 N5 Ir1 136.6(5)
N6 N5 Ir1 117.1(4)
C13 N6 N5 110.8(6)
C13 N6 B1 124.2(8)
N5 N6 B1 124.3(7)
N1 C1 C2 107.9(7)
N1 C1 C4 123.6(7)
C2 C1 C4 128.5(7)
C3 C2 C1 106.5(7)
C3 C2 H2 126.9
C1 C2 H2 126.6
N2 C3 C2 109.2(7)
N2 C3 C5 122.5(6)
C2 C3 C5 128.2(7)
C1 C4 H4A 109.4
C1 C4 H4B 109.6
H4A C4 H4B 109.5
C1 C4 H4C 109.4
H4A C4 H4C 109.5
H4B C4 H4C 109.5
C3 C5 H5A 109.4
C3 C5 H5B 109.4
H5A C5 H5B 109.5
C3 C5 H5C 109.6
H5A C5 H5C 109.5
H5B C5 H5C 109.5
N3 C6 C7 108.5(7)
N3 C6 C9 122.0(7)
C7 C6 C9 129.5(7)
C8 C7 C6 106.6(7)
C8 C7 H7 126.9
C6 C7 H7 126.6
C7 C8 N4 108.1(6)
C7 C8 C10 130.0(7)
N4 C8 C10 121.8(7)
C6 C9 H9A 109.2
C6 C9 H9B 109.6
H9A C9 H9B 109.5
C6 C9 H9C 109.6
H9A C9 H9C 109.5
H9B C9 H9C 109.5
C8 C10 H10A 109.4
C8 C10 H10B 109.4
H10A C10 H10B 109.5
C8 C10 H10C 109.6
H10A C10 H10C 109.5
H10B C10 H10C 109.5
N5 C11 C12 108.3(7)
N5 C11 C14 125.5(7)
C12 C11 C14 126.1(7)
C13 C12 C11 107.9(7)
C13 C12 H12 126.0
C11 C12 H12 126.1
N6 C13 C12 107.0(7)
N6 C13 C15 123.9(7)
C12 C13 C15 129.2(7)
C11 C14 H14A 109.5
C11 C14 H14B 109.7
H14A C14 H14B 109.5
C11 C14 H14C 109.1
H14A C14 H14C 109.5
H14B C14 H14C 109.5
C13 C15 H15A 109.4
C13 C15 H15B 109.6
H15A C15 H15B 109.5
C13 C15 H15C 109.3
H15A C15 H15C 109.5
H15B C15 H15C 109.5
O2 C16 O1 123.8(8)
O2 C16 C17 130.2(8)
O1 C16 C17 106.0(7)
C16 C17 Ir1 90.2(5)
C16 C17 H17A 113.0
Ir1 C17 H17A 113.4
C16 C17 H17B 114.1
Ir1 C17 H17B 114.0
H17A C17 H17B 110.8
O3 C18 Ir1 175.1(7)
N4 B1 N2 104.6(7)
N4 B1 N6 105.0(7)
N2 B1 N6 102.4(9)
N4 B1 H1B 114.7
N2 B1 H1B 114.6
N6 B1 H1B 114.3
C36 Ir2 O4 88.6(3)
C36 Ir2 N9 94.4(3)
O4 Ir2 N9 170.5(3)
C36 Ir2 C35 89.4(4)
O4 Ir2 C35 67.4(3)
N9 Ir2 C35 103.6(3)
C36 Ir2 N11 175.6(3)
O4 Ir2 N11 90.6(2)
N9 Ir2 N11 87.1(3)
C35 Ir2 N11 94.2(3)
C36 Ir2 N7 92.1(3)
O4 Ir2 N7 100.8(2)
N9 Ir2 N7 88.1(3)
C35 Ir2 N7 168.0(3)
N11 Ir2 N7 83.8(3)
C34 O4 Ir2 97.0(5)
C19 N7 N8 108.2(7)
C19 N7 Ir2 132.4(5)
N8 N7 Ir2 119.3(5)
C21 N8 N7 108.5(7)
C21 N8 B2 132.2(7)
N7 N8 B2 117.8(6)
C24 N9 N10 106.8(7)
C24 N9 Ir2 133.9(6)
N10 N9 Ir2 119.2(5)
C26 N10 N9 109.9(7)
C26 N10 B2 130.3(7)
N9 N10 B2 119.5(6)
C29 N11 N12 105.9(7)
C29 N11 Ir2 136.7(6)
N12 N11 Ir2 117.1(5)
C31 N12 N11 111.5(6)
C31 N12 B2 124.4(8)
N11 N12 B2 123.7(7)
N7 C19 C20 108.7(8)
N7 C19 C22 122.3(8)
C20 C19 C22 128.9(8)
C21 C20 C19 105.6(8)
C21 C20 H20 127.4
C19 C20 H20 127.0
N8 C21 C20 108.9(7)
N8 C21 C23 123.4(8)
C20 C21 C23 127.7(8)
C19 C22 H22A 109.6
C19 C22 H22B 109.6
H22A C22 H22B 109.5
C19 C22 H22C 109.2
H22A C22 H22C 109.5
H22B C22 H22C 109.5
C21 C23 H23A 109.7
C21 C23 H23B 109.8
H23A C23 H23B 109.5
C21 C23 H23C 108.9
H23A C23 H23C 109.5
H23B C23 H23C 109.5
N9 C24 C25 109.2(8)
N9 C24 C27 123.5(8)
C25 C24 C27 127.3(8)
C26 C25 C24 107.6(7)
C26 C25 H25 126.3
C24 C25 H25 126.1
N10 C26 C25 106.5(7)
N10 C26 C28 122.3(8)
C25 C26 C28 131.2(8)
C24 C27 H27A 109.3
C24 C27 H27B 109.7
H27A C27 H27B 109.5
C24 C27 H27C 109.3
H27A C27 H27C 109.5
H27B C27 H27C 109.5
C26 C28 H28A 109.9
C26 C28 H28B 109.4
H28A C28 H28B 109.5
C26 C28 H28C 109.1
H28A C28 H28C 109.5
H28B C28 H28C 109.5
N11 C29 C30 108.9(8)
N11 C29 C32 125.2(8)
C30 C29 C32 125.8(7)
C29 C30 C31 107.1(7)
C29 C30 H30 126.6
C31 C30 H30 126.3
N12 C31 C30 106.7(7)
N12 C31 C33 123.2(7)
C30 C31 C33 130.1(8)
C29 C32 H32A 109.1
C29 C32 H32B 110.0
H32A C32 H32B 109.5
C29 C32 H32C 109.3
H32A C32 H32C 109.5
H32B C32 H32C 109.5
C31 C33 H33A 109.8
C31 C33 H33B 109.5
H33A C33 H33B 109.5
C31 C33 H33C 109.2
H33A C33 H33C 109.5
H33B C33 H33C 109.5
O5 C34 O4 126.2(10)
O5 C34 C35 127.4(10)
O4 C34 C35 106.4(7)
C34 C35 Ir2 88.9(6)
C34 C35 H35A 114.1
Ir2 C35 H35A 113.6
C34 C35 H35B 114.0
Ir2 C35 H35B 113.7
H35A C35 H35B 111.0
O6 C36 Ir2 176.7(8)
N12 B2 N8 111.0(6)
N12 B2 N10 109.0(6)
N8 B2 N10 102.5(6)
N12 B2 H2B 111.3
N8 B2 H2B 111.4
N10 B2 H2B 111.3
C42 C37 C38 117.5(10)
C42 C37 C43 122.3(10)
C38 C37 C43 120.2(9)
C39 C38 C37 120.1(9)
C39 C38 H38 119.8
C37 C38 H38 120.1
C40 C39 C38 120.9(11)
C40 C39 H39 119.8
C38 C39 H39 119.3
C41 C40 C39 119.6(11)
C41 C40 H40 120.5
C39 C40 H40 119.8
C40 C41 C42 121.9(9)
C40 C41 H41 119.1
C42 C41 H41 119.0
C41 C42 C37 120.0(10)
C41 C42 H42 120.6
C37 C42 H42 119.4
C37 C43 H43A 110.1
C37 C43 H43B 108.3
H43A C43 H43B 109.5
C37 C43 H43C 110.0
H43A C43 H43C 109.5
H43B C43 H43C 109.5
C45 C44 C49 119.5(12)
C45 C44 C50 119.4(11)
C49 C44 C50 121.0(12)
C44 C45 C46 118.9(11)
C44 C45 H45 120.3
C46 C45 H45 120.8
C47 C46 C45 119.3(12)
C47 C46 H46 121.1
C45 C46 H46 119.6
C48 C47 C46 121.0(13)
C48 C47 H47 120.4
C46 C47 H47 118.6
C47 C48 C49 118.2(12)
C47 C48 H48 120.5
C49 C48 H48 121.2
C44 C49 C48 123.0(11)
C44 C49 H49 118.3
C48 C49 H49 118.7
C44 C50 H50A 110.6
C44 C50 H50B 108.9
H50A C50 H50B 109.5
C44 C50 H50C 108.9
H50A C50 H50C 109.5
H50B C50 H50C 109.5

loop_
_geom_bond_atom_site_label_1
_geom_bond_atom_site_label_2
_geom_bond_distance
Ir1 C18 1.843(8)
Ir1 N1 2.062(6)
Ir1 O1 2.073(5)
Ir1 C17 2.073(8)
Ir1 N5 2.122(6)
Ir1 N3 2.148(6)
O1 C16 1.339(10)
O2 C16 1.198(10)
O3 C18 1.121(10)
N1 C1 1.342(9)
N1 N2 1.379(8)
N2 C3 1.342(9)
N2 B1 1.610(12)
N3 C6 1.342(10)
N3 N4 1.350(8)
N4 C8 1.360(9)
N4 B1 1.546(10)
N5 C11 1.361(9)
N5 N6 1.380(8)
N6 C13 1.335(9)
N6 B1 1.618(12)
C1 C2 1.407(11)
C1 C4 1.492(11)
C2 C3 1.359(11)
C2 H2 0.9500
C3 C5 1.511(11)
C4 H4A 0.9800
C4 H4B 0.9800
C4 H4C 0.9800
C5 H5A 0.9800
C5 H5B 0.9800
C5 H5C 0.9800
C6 C7 1.413(10)
C6 C9 1.491(11)
C7 C8 1.336(11)
C7 H7 0.9500
C8 C10 1.522(11)
C9 H9A 0.9800
C9 H9B 0.9800
C9 H9C 0.9800
C10 H10A 0.9800
C10 H10B 0.9800
C10 H10C 0.9800
C11 C12 1.385(12)
C11 C14 1.501(11)
C12 C13 1.373(12)
C12 H12 0.9500
C13 C15 1.484(11)
C14 H14A 0.9800
C14 H14B 0.9800
C14 H14C 0.9800
C15 H15A 0.9800
C15 H15B 0.9800
C15 H15C 0.9800
C16 C17 1.531(12)
C17 H17A 0.9900
C17 H17B 0.9900
B1 H1B 1.0000
Ir2 C36 1.838(8)
Ir2 O4 2.043(5)
Ir2 N9 2.044(7)
Ir2 C35 2.071(9)
Ir2 N11 2.123(7)
Ir2 N7 2.135(6)
O4 C34 1.306(11)
O5 C34 1.234(11)
O6 C36 1.140(10)
N7 C19 1.344(10)
N7 N8 1.368(8)
N8 C21 1.357(11)
N8 B2 1.580(10)
N9 C24 1.342(10)
N9 N10 1.373(9)
N10 C26 1.368(9)
N10 B2 1.638(9)
N11 C29 1.362(10)
N11 N12 1.362(10)
N12 C31 1.335(10)
N12 B2 1.426(8)
C19 C20 1.409(11)
C19 C22 1.469(12)
C20 C21 1.378(12)
C20 H20 0.9500
C21 C23 1.495(11)
C22 H22A 0.9800
C22 H22B 0.9800
C22 H22C 0.9800
C23 H23A 0.9800
C23 H23B 0.9800
C23 H23C 0.9800
C24 C25 1.388(12)
C24 C27 1.497(13)
C25 C26 1.372(13)
C25 H25 0.9500
C26 C28 1.493(13)
C27 H27A 0.9800
C27 H27B 0.9800
C27 H27C 0.9800
C28 H28A 0.9800
C28 H28B 0.9800
C28 H28C 0.9800
C29 C30 1.382(13)
C29 C32 1.482(13)
C30 C31 1.384(12)
C30 H30 0.9500
C31 C33 1.534(13)
C32 H32A 0.9800
C32 H32B 0.9800
C32 H32C 0.9800
C33 H33A 0.9800
C33 H33B 0.9800
C33 H33C 0.9800
C34 C35 1.538(14)
C35 H35A 0.9900
C35 H35B 0.9900
B2 H2B 1.0000
C37 C42 1.388(12)
C37 C38 1.390(14)
C37 C43 1.500(14)
C38 C39 1.386(16)
C38 H38 0.9500
C39 C40 1.358(15)
C39 H39 0.9500
C40 C41 1.322(16)
C40 H40 0.9500
C41 C42 1.388(15)
C41 H41 0.9500
C42 H42 0.9500
C43 H43A 0.9800
C43 H43B 0.9800
C43 H43C 0.9800
C44 C45 1.332(17)
C44 C49 1.347(13)
C44 C50 1.499(18)
C45 C46 1.45(2)
C45 H45 0.9500
C46 C47 1.35(2)
C46 H46 0.9500
C47 C48 1.346(19)
C47 H47 0.9500
C48 C49 1.383(16)
C48 H48 0.9500
C49 H49 0.9500
C50 H50A 0.9800
C50 H50B 0.9800
C50 H50C 0.9800

loop_
_geom_torsion_atom_site_label_1
_geom_torsion_atom_site_label_2
_geom_torsion_atom_site_label_3
_geom_torsion_atom_site_label_4
_geom_torsion
C18 Ir1 O1 C16 84.4(5)
C17 Ir1 O1 C16 -5.4(5)
N5 Ir1 O1 C16 -98.4(5)
N3 Ir1 O1 C16 177.5(5)
C18 Ir1 N1 C1 -45.6(7)
C17 Ir1 N1 C1 44.5(7)
N5 Ir1 N1 C1 136.9(7)
N3 Ir1 N1 C1 -138.9(7)
C18 Ir1 N1 N2 133.3(5)
C17 Ir1 N1 N2 -136.6(5)
N5 Ir1 N1 N2 -44.2(5)
N3 Ir1 N1 N2 40.1(5)
C1 N1 N2 C3 -0.2(7)
Ir1 N1 N2 C3 -179.3(4)
C1 N1 N2 B1 179.5(6)
Ir1 N1 N2 B1 0.3(8)
C18 Ir1 N3 C6 44.6(7)
N1 Ir1 N3 C6 138.7(6)
O1 Ir1 N3 C6 -44.4(7)
C17 Ir1 N3 C6 -58.4(19)
N5 Ir1 N3 C6 -133.2(6)
C18 Ir1 N3 N4 -133.6(5)
N1 Ir1 N3 N4 -39.5(5)
O1 Ir1 N3 N4 137.4(5)
C17 Ir1 N3 N4 123.4(17)
N5 Ir1 N3 N4 48.6(5)
C6 N3 N4 C8 0.4(7)
Ir1 N3 N4 C8 179.0(4)
C6 N3 N4 B1 176.0(5)
Ir1 N3 N4 B1 -5.4(7)
N1 Ir1 N5 C11 -145.7(8)
O1 Ir1 N5 C11 24.8(8)
C17 Ir1 N5 C11 -42.4(8)
N3 Ir1 N5 C11 126.9(8)
N1 Ir1 N5 N6 42.8(5)
O1 Ir1 N5 N6 -146.7(5)
C17 Ir1 N5 N6 146.2(6)
N3 Ir1 N5 N6 -44.6(5)
C11 N5 N6 C13 -0.5(8)
Ir1 N5 N6 C13 173.4(5)
C11 N5 N6 B1 -171.8(6)
Ir1 N5 N6 B1 2.2(9)
N2 N1 C1 C2 0.7(8)
Ir1 N1 C1 C2 179.7(5)
N2 N1 C1 C4 179.4(7)
Ir1 N1 C1 C4 -1.6(11)
N1 C1 C2 C3 -0.9(8)
C4 C1 C2 C3 -179.6(8)
N1 N2 C3 C2 -0.4(8)
B1 N2 C3 C2 180.0(6)
N1 N2 C3 C5 -178.5(7)
B1 N2 C3 C5 1.9(11)
C1 C2 C3 N2 0.8(8)
C1 C2 C3 C5 178.7(7)
N4 N3 C6 C7 -0.2(7)
Ir1 N3 C6 C7 -178.5(5)
N4 N3 C6 C9 -178.7(6)
Ir1 N3 C6 C9 3.0(10)
N3 C6 C7 C8 -0.1(8)
C9 C6 C7 C8 178.3(8)
C6 C7 C8 N4 0.3(8)
C6 C7 C8 C10 -178.3(7)
N3 N4 C8 C7 -0.4(8)
B1 N4 C8 C7 -175.8(6)
N3 N4 C8 C10 178.3(6)
B1 N4 C8 C10 2.9(10)
N6 N5 C11 C12 -0.3(9)
Ir1 N5 C11 C12 -172.4(6)
N6 N5 C11 C14 179.2(8)
Ir1 N5 C11 C14 7.1(14)
N5 C11 C12 C13 0.9(10)
C14 C11 C12 C13 -178.5(9)
N5 N6 C13 C12 1.1(9)
B1 N6 C13 C12 172.3(7)
N5 N6 C13 C15 179.2(8)
B1 N6 C13 C15 -9.5(12)
C11 C12 C13 N6 -1.2(10)
C11 C12 C13 C15 -179.2(8)
Ir1 O1 C16 O2 -171.7(7)
Ir1 O1 C16 C17 7.0(6)
O2 C16 C17 Ir1 171.7(8)
O1 C16 C17 Ir1 -6.9(6)
C18 Ir1 C17 C16 -83.9(5)
N1 Ir1 C17 C16 -178.1(4)
O1 Ir1 C17 C16 4.7(4)
N5 Ir1 C17 C16 93.5(5)
N3 Ir1 C17 C16 19(2)
N3 N4 B1 N2 56.4(9)
C8 N4 B1 N2 -128.8(9)
N3 N4 B1 N6 -51.0(9)
C8 N4 B1 N6 123.8(9)
C3 N2 B1 N4 124.4(9)
N1 N2 B1 N4 -55.1(10)
C3 N2 B1 N6 -126.3(8)
N1 N2 B1 N6 54.2(8)
C13 N6 B1 N4 -116.0(9)
N5 N6 B1 N4 54.1(11)
C13 N6 B1 N2 135.0(8)
N5 N6 B1 N2 -54.9(9)
C36 Ir2 O4 C34 -85.4(6)
C35 Ir2 O4 C34 4.5(6)
N11 Ir2 O4 C34 98.9(6)
N7 Ir2 O4 C34 -177.3(6)
C36 Ir2 N7 C19 -48.5(7)
O4 Ir2 N7 C19 40.5(7)
N9 Ir2 N7 C19 -142.8(7)
C35 Ir2 N7 C19 48.7(19)
N11 Ir2 N7 C19 129.9(7)
C36 Ir2 N7 N8 132.7(5)
O4 Ir2 N7 N8 -138.4(5)
N9 Ir2 N7 N8 38.3(5)
C35 Ir2 N7 N8 -130.1(15)
N11 Ir2 N7 N8 -48.9(5)
C19 N7 N8 C21 -0.4(8)
Ir2 N7 N8 C21 178.8(4)
C19 N7 N8 B2 -168.1(5)
Ir2 N7 N8 B2 11.0(7)
C36 Ir2 N9 C24 50.5(8)
C35 Ir2 N9 C24 -39.9(8)
N11 Ir2 N9 C24 -133.6(8)
N7 Ir2 N9 C24 142.5(8)
C36 Ir2 N9 N10 -132.3(6)
C35 Ir2 N9 N10 137.2(6)
N11 Ir2 N9 N10 43.6(6)
N7 Ir2 N9 N10 -40.4(5)
C24 N9 N10 C26 -1.7(9)
Ir2 N9 N10 C26 -179.6(5)
C24 N9 N10 B2 173.5(6)
Ir2 N9 N10 B2 -4.3(8)
O4 Ir2 N11 C29 -27.4(8)
N9 Ir2 N11 C29 143.4(9)
C35 Ir2 N11 C29 40.0(9)
N7 Ir2 N11 C29 -128.2(9)
O4 Ir2 N11 N12 145.1(6)
N9 Ir2 N11 N12 -44.1(6)
C35 Ir2 N11 N12 -147.5(6)
N7 Ir2 N11 N12 44.3(6)
C29 N11 N12 C31 1.1(9)
Ir2 N11 N12 C31 -173.6(5)
C29 N11 N12 B2 174.6(7)
Ir2 N11 N12 B2 -0.1(9)
N8 N7 C19 C20 0.5(8)
Ir2 N7 C19 C20 -178.5(5)
N8 N7 C19 C22 179.9(7)
Ir2 N7 C19 C22 0.9(11)
N7 C19 C20 C21 -0.4(8)
C22 C19 C20 C21 -179.7(8)
N7 N8 C21 C20 0.1(8)
B2 N8 C21 C20 165.5(6)
N7 N8 C21 C23 -179.6(7)
B2 N8 C21 C23 -14.3(12)
C19 C20 C21 N8 0.2(8)
C19 C20 C21 C23 179.9(8)
N10 N9 C24 C25 2.2(9)
Ir2 N9 C24 C25 179.5(6)
N10 N9 C24 C27 -177.3(8)
Ir2 N9 C24 C27 0.1(13)
N9 C24 C25 C26 -1.8(10)
C27 C24 C25 C26 177.6(9)
N9 N10 C26 C25 0.6(9)
B2 N10 C26 C25 -173.9(7)
N9 N10 C26 C28 -179.7(8)
B2 N10 C26 C28 5.7(13)
C24 C25 C26 N10 0.7(10)
C24 C25 C26 C28 -178.9(9)
N12 N11 C29 C30 -1.3(9)
Ir2 N11 C29 C30 171.8(6)
N12 N11 C29 C32 -178.6(9)
Ir2 N11 C29 C32 -5.5(14)
N11 C29 C30 C31 1.0(10)
C32 C29 C30 C31 178.3(9)
N11 N12 C31 C30 -0.5(10)
B2 N12 C31 C30 -173.9(7)
N11 N12 C31 C33 179.8(8)
B2 N12 C31 C33 6.4(13)
C29 C30 C31 N12 -0.3(10)
C29 C30 C31 C33 179.4(9)
Ir2 O4 C34 O5 176.5(10)
Ir2 O4 C34 C35 -5.9(8)
O5 C34 C35 Ir2 -176.7(11)
O4 C34 C35 Ir2 5.8(8)
C36 Ir2 C35 C34 84.9(6)
O4 Ir2 C35 C34 -3.8(5)
N9 Ir2 C35 C34 179.3(5)
N11 Ir2 C35 C34 -92.7(6)
N7 Ir2 C35 C34 -12.6(19)
C31 N12 B2 N8 115.3(9)
N11 N12 B2 N8 -57.4(9)
C31 N12 B2 N10 -132.6(8)
N11 N12 B2 N10 54.7(9)
C21 N8 B2 N12 -114.3(9)
N7 N8 B2 N12 50.0(9)
C21 N8 B2 N10 129.5(8)
N7 N8 B2 N10 -66.2(7)
C26 N10 B2 N12 120.8(9)
N9 N10 B2 N12 -53.3(9)
C26 N10 B2 N8 -121.5(9)
N9 N10 B2 N8 64.4(8)
C42 C37 C38 C39 2.5(16)
C43 C37 C38 C39 -179.2(11)
C37 C38 C39 C40 -3.1(17)
C38 C39 C40 C41 1.8(16)
C39 C40 C41 C42 0.1(15)
C40 C41 C42 C37 -0.6(15)
C38 C37 C42 C41 -0.7(15)
C43 C37 C42 C41 -179.0(10)
C49 C44 C45 C46 0.8(19)
C50 C44 C45 C46 178.6(13)
C44 C45 C46 C47 1(2)
C45 C46 C47 C48 -1(2)
C46 C47 C48 C49 0(2)
C45 C44 C49 C48 -2.1(18)
C50 C44 C49 C48 -179.8(11)
C47 C48 C49 C44 1.9(18)
